data_2100577
loop_
_publ_author_name
'Tremayne, Maryjane'
'Kariuki, Benson M.'
'Chong, Samantha Y.'
'Seaton, Colin C.'

_publ_section_title
;
Molecular versus crystal symmetry in tri-substituted triazine, benzene
and isocyanurate derivatives
;
_journal_coeditor_code BM5031
_journal_issue 2
_journal_name_full 'Acta Crystallographica, Section B'
_journal_page_first 864
_journal_page_last 874
_journal_paper_doi 10.1107/S0108768106020921
_journal_volume 62
_journal_year 2006
_chemical_formula_moiety 'C9 H15 N3 O6'
_chemical_formula_sum 'C9 H15 N3 O6'
_chemical_formula_weight 261.24
_chemical_name_common '1,3,5-tris(2-hydroxyethyl)cyanuric acid'
_chemical_name_systematic
;
1,3,5-tris(2-hydroxyethyl)-1,3,5-triazine-2,4,6(1H,3H,5H)-trione
;
_space_group_crystal_system monoclinic
_space_group_IT_number 14
_space_group_name_Hall '-P 2yn'
_space_group_name_H-M_alt 'P 21/n'
_symmetry_cell_setting monoclinic
_symmetry_space_group_name_Hall '-P 2yn'
_symmetry_space_group_name_H-M 'P 1 21/n 1'
_cell_angle_alpha 90.0
_cell_angle_beta 98.222(2)
_cell_angle_gamma 90.0
_cell_formula_units_Z 4
_cell_length_a 10.4105(3)
_cell_length_b 13.1294(5)
_cell_length_c 8.6735(3)
_cell_measurement_temperature 293
_cell_volume 1173.34(7)
_computing_structure_refinement 'GSAS (Larson et al. 1994)'
_computing_structure_solution 'POSSUM (Tremayne, Seaton 2002)'
_diffrn_ambient_temperature 293
_diffrn_measurement_device_type 'Bruker AXS D5000'
_diffrn_radiation_monochromator Ge
_diffrn_radiation_type 'Cu K\a~1~'
_diffrn_radiation_wavelength 1.54056
_exptl_absorpt_coefficient_mu 1.078
_exptl_crystal_colour white
_exptl_crystal_density_diffrn 1.47890(10)
_exptl_crystal_description powder
_exptl_crystal_F_000 552
_refine_ls_goodness_of_fit_all 1.475
_refine_ls_hydrogen_treatment constr
_refine_ls_number_parameters 105
_refine_ls_number_restraints 89
_refine_ls_shift/su_max 0.0
_cod_data_source_file bm5031.cif
_cod_depositor_comments
;
The following automatic conversions were performed:
'_symmetry_cell_setting' value 'Monoclinic' changed to 'monoclinic'
according to '/home/saulius/struct/CIF-dictionaries/cif_core.dic'
dictionary named 'cif_core.dic' version 2.4.1 from
2010-06-29.

'_geom_bond_publ_flag' value 'N' changed to 'n' according to
'/home/saulius/struct/CIF-dictionaries/cif_core.dic' dictionary named
'cif_core.dic' version 2.4.1 from 2010-06-29 (33
times).

'_geom_angle_publ_flag' value 'N' changed to 'n' according to
'/home/saulius/struct/CIF-dictionaries/cif_core.dic' dictionary named
'cif_core.dic' version 2.4.1 from 2010-06-29 (57 times).

Automatic conversion script
Id: cif_fix_enum 1527 2010-12-29 10:47:43Z saulius 
;
_cod_original_sg_symbol_H-M P21/n
_cod_database_code 2100577

loop_
_symmetry_equiv_pos_site_id
_symmetry_equiv_pos_as_xyz
1 +x,+y,+z
2 -x+1/2,+y+1/2,-z+1/2
-1 -x,-y,-z
-2 +x+1/2,-y+1/2,+z+1/2

loop_
_atom_site_label
_atom_site_fract_x
_atom_site_fract_y
_atom_site_fract_z
_atom_site_U_iso_or_equiv
_atom_site_occupancy
N1 0.7671(2) 0.11970(10) 0.0531(4) 0.042(4) 1.0
C1 0.77915(9) 0.00957(7) 0.07596(9) 0.017(4) 1.0
C2 0.8665(6) 0.1740(2) 0.011(2) 0.049(6) 1.0
O2 0.9638(5) 0.1295(4) -0.0190(10) 0.014(2) 1.0
N3 0.8605(2) 0.27670(10) 0.0056(4) 0.042(4) 1.0
C3 0.96912(8) 0.33436(6) -0.03993(9) 0.017(4) 1.0
C4 0.7499(6) 0.3247(2) 0.027(2) 0.049(6) 1.0
O4 0.7406(5) 0.4177(2) 0.0110(10) 0.014(2) 1.0
N5 0.6473(2) 0.27030(10) 0.0603(4) 0.042(4) 1.0
C5 0.52924(9) 0.32232(6) 0.09053(9) 0.017(4) 1.0
C6 0.6590(6) 0.1686(2) 0.082(2) 0.049(6) 1.0
O6 0.5709(5) 0.1198(4) 0.1280(10) 0.014(2) 1.0
C11 0.73581(8) -0.04492(6) -0.07816(9) 0.011(4) 1.0
O12 0.74540(10) -0.15263(9) -0.0553(4) 0.024(3) 1.0
C31 1.04891(8) 0.38122(6) 0.10369(9) 0.011(4) 1.0
O32 1.09920(10) 0.3027(2) 0.2087(3) 0.024(3) 1.0
C51 0.44416(9) 0.34730(6) -0.06305(8) 0.011(4) 1.0
O52 0.3931(2) 0.25540(10) -0.1351(2) 0.024(3) 1.0
H5B 0.55530(10) 0.39280(10) 0.1543(2) 0.05 1.0
H5A 0.47560(10) 0.27300(10) 0.1602(2) 0.05 1.0
H51A 0.50210(10) 0.38640(10) -0.14020(10) 0.05 1.0
H51B 0.36430(10) 0.39650(10) -0.0406(2) 0.05 1.0
H3A 0.93190(10) 0.39490(10) -0.1205(2) 0.05 1.0
H3B 1.03060(10) 0.28350(10) -0.0971(2) 0.05 1.0
H31A 0.98740(10) 0.43170(10) 0.16140(10) 0.05 1.0
H31B 1.12920(10) 0.42480(10) 0.06850(10) 0.05 1.0
H1A 0.7182(2) -0.01460(10) 0.1618(2) 0.05 1.0
H1B 0.88020(10) -0.00970(10) 0.1177(2) 0.05 1.0
H11A 0.7978(2) -0.02190(10) -0.1633(2) 0.05 1.0
H11B 0.6352(2) -0.02450(10) -0.1211(2) 0.05 1.0
H52 0.3408 0.2107 -0.0808 0.05 1.0
H32 1.044 0.2707 0.2754 0.05 1.0
H12 0.8288 -0.1866 -0.0519 0.05 1.0

loop_
_atom_type_symbol
_atom_type_description
_atom_type_scat_dispersion_real
_atom_type_scat_dispersion_imag
_atom_type_scat_source
C C 0.0033 0.0016 'International Tables Vol C Tables 4.2.6.8 and 6.1.1.4'
O O 0.0106 0.0060 'International Tables Vol C Tables 4.2.6.8 and 6.1.1.4'
N N 0.0061 0.0033 'International Tables Vol C Tables 4.2.6.8 and 6.1.1.4'
H H 0.0000 0.0000 'International Tables Vol C Tables 4.2.6.8 and 6.1.1.4'

loop_
_geom_angle_atom_site_label_1
_geom_angle_atom_site_label_2
_geom_angle_atom_site_label_3
_geom_angle
_geom_angle_publ_flag
C2 N1 C6 119.4(3) n
C2 N1 C1 120.3(2) n
C6 N1 C1 120.2(3) n
N1 C2 N3 120.4(10) n
N1 C2 O2 119.6(3) n
N3 C2 O2 120.0(10) n
C2 N3 C4 119.9(4) n
C2 N3 C3 119.5(4) n
C4 N3 C3 120.3(3) n
N3 C4 N5 120.0(2) n
N3 C4 O4 120.0(10) n
N5 C4 O4 120.0(10) n
C4 N5 C6 119.6(4) n
C4 N5 C5 120.2(2) n
C6 N5 C5 119.9(4) n
N1 C6 N5 120.4(10) n
N1 C6 O6 119.5(4) n
N5 C6 O6 120.1(10) n
N5 C5 C51 109.98(15) n
N5 C5 H5B 109.41(12) n
N5 C5 H5A 109.37(12) n
C51 C5 H5B 109.33(10) n
C51 C5 H5A 109.36(11) n
H5B C5 H5A 109.38(13) n
C5 C51 O52 109.52(9) n
C5 C51 H51A 109.49(9) n
C5 C51 H51B 109.46(11) n
O52 C51 H51A 109.48(11) n
O52 C51 H51B 109.45(13) n
H51A C51 H51B 109.44(12) n
C51 O52 H52 120.0 n
N3 C3 C31 109.91(14) n
N3 C3 H3A 109.42(13) n
N3 C3 H3B 109.42(12) n
C31 C3 H3A 109.34(10) n
C31 C3 H3B 109.37(10) n
H3A C3 H3B 109.38(13) n
C3 C31 O32 109.74(11) n
C3 C31 H31A 109.45(9) n
C3 C31 H31B 109.42(8) n
O32 C31 H31A 109.40(12) n
O32 C31 H31B 109.38(10) n
H31A C31 H31B 109.44(11) n
C31 O32 H32 120.0 n
N1 C1 C11 109.62(14) n
N1 C1 H1A 109.44(15) n
N1 C1 H1B 109.50(13) n
C11 C1 H1A 109.45(11) n
C11 C1 H1B 109.38(11) n
H1A C1 H1B 109.43(15) n
C1 C11 O12 109.64(15) n
C1 C11 H11A 109.49(11) n
C1 C11 H11B 109.40(11) n
O12 C11 H11A 109.37(14) n
O12 C11 H11B 109.53(11) n
H11A C11 H11B 109.40(15) n
C11 O12 H12 120.1 n

loop_
_geom_bond_atom_site_label_1
_geom_bond_atom_site_label_2
_geom_bond_distance
_geom_bond_publ_flag
N1 C2 1.350(10) n
N1 C6 1.350(10) n
N1 C1 1.4624(17) n
C2 N3 1.350(3) n
C2 O2 1.230(10) n
N3 C4 1.350(10) n
N3 C3 1.461(2) n
C4 N5 1.350(10) n
C4 O4 1.231(4) n
N5 C6 1.352(4) n
N5 C5 1.462(2) n
C6 O6 1.230(10) n
C5 C51 1.5261(11) n
C5 H5B 1.0922(16) n
C5 H5A 1.0922(16) n
C51 O52 1.4262(17) n
C51 H51A 1.0911(13) n
C51 H51B 1.0921(15) n
O52 H52 0.97 n
C3 C31 1.5246(11) n
C3 H3A 1.0922(17) n
C3 H3B 1.0919(15) n
C31 O32 1.425(3) n
C31 H31A 1.0916(14) n
C31 H31B 1.0919(14) n
O32 H32 0.97 n
C1 C11 1.5264(11) n
C1 H1A 1.092(2) n
C1 H1B 1.0922(15) n
C11 O12 1.4295(15) n
C11 H11A 1.091(2) n
C11 H11B 1.094(2) n
O12 H12 0.97 n

loop_
_cod_related_entry_id
_cod_related_entry_database
_cod_related_entry_code
1 ChemSpider 12726
